data_4123990
loop_
_publ_author_name
'Strouse, C.E.'
'Dahl, L.F.'

_publ_section_title
;
 XXII. Syntheses and structural analyses by x-ray diffraction and electron
 spin resonance single-crystal methods of Co3 (C O)9 Se, Fe Co2 (C O)9 Se
 and Fe Co2 (C O)9 Te. The antibonding metallic nature of an unpaired
 electron in ...
;
_journal_name_full 'Journal of the American Chemical Society'
_journal_page_first 6032
_journal_page_last 6041
_journal_volume 93
_journal_year 1971
_chemical_formula_sum 'C9 Co2 Fe O9 Se'
_chemical_name_systematic '(Fe Co2 (C O)9) Se'
_space_group_IT_number 2
_symmetry_space_group_name_Hall '-P 1 (1/2*x+1/2*y,1/2*x-1/2*y,-z)'
_symmetry_space_group_name_H-M 'C -1'
_cell_angle_alpha 114.005
_cell_angle_beta 117.66
_cell_angle_gamma 84.608
_cell_formula_units_Z 4
_cell_length_a 9.4595
_cell_length_b 13.8419
_cell_length_c 14.0908
_cell_volume 1482.522
_citation_journal_id_ASTM JACSAT
_cod_data_source_file Strouse_JACSAT_1971_1368.cif
_cod_data_source_block C9Co2Fe1O9Se1
_cod_original_sg_symbol_H-M 'P -1 (a+b,a-b,-c)'
_cod_original_formula_sum 'C9 Co2 Fe1 O9 Se1'
_cod_database_code 4123990

loop_
_symmetry_equiv_pos_as_xyz
x,y,z
-x,-y,-z
x+1/2,y+1/2,z
-x+1/2,-y+1/2,-z

loop_
_atom_site_label
_atom_site_type_symbol
_atom_site_fract_x
_atom_site_fract_y
_atom_site_fract_z
_atom_site_occupancy
_atom_site_U_iso_or_equiv
C2 C+2 0.611 0.1202 0.3749 1 0.0
O6 O-2 0.6859 0.2774 0.2414 1 0.0
C5 C+2 0.4097 0.3811 0.3269 1 0.0
C3 C+2 0.2951 0.0506 0.3475 1 0.0
O7 O-2 0.538 -0.0776 0.0786 1 0.0
O3 O-2 0.3413 0.041 0.4317 1 0.0
Fe3 Fe 0.21385 0.06453 0.20987 0.333 0.0
Fe1 Fe 0.31369 0.26397 0.30637 0.333 0.0
Fe2 Fe 0.48435 0.12435 0.23568 0.333 0.0
Co1 Co 0.31369 0.26397 0.30637 0.666 0.0
C8 C+2 0.1916 -0.0729 0.1096 1 0.0
C6 C+2 0.6104 0.2181 0.2398 1 0.0
O8 O-2 0.1778 -0.1581 0.0453 1 0.0
C9 C+2 0.0075 0.0753 0.1819 1 0.0
Se1 Se-2 0.23965 0.15571 0.11398 1 0.0
O4 O-2 0.01 0.3483 0.2867 1 0.0
Co2 Co 0.48435 0.12435 0.23568 0.666 0.0
O2 O-2 0.6986 0.1161 0.4629 1 0.0
C4 C+2 0.1274 0.3151 0.2951 1 0.0
Co3 Co 0.21385 0.06453 0.20987 0.666 0.0
C7 C+2 0.5156 0.0002 0.1384 1 0.0
O5 O-2 0.4684 0.4561 0.3404 1 0.0
O9 O-2 -0.1214 0.0815 0.1634 1 0.0
C1 C+2 0.4086 0.2791 0.4551 1 0.0
O1 O-2 0.4692 0.2913 0.5512 1 0.0
